data_2022587
loop_
_publ_author_name
'Grosu, Ioana Georgeta'
'Martin, Flavia'
'Turza, Alexandru'
'Miclaus, Maria'
'Kacso, Irina'
'Borodi, Gheorghe'

_publ_section_title
;
 Structural studies of various olmesartan solvates
;
_journal_coeditor_code DV3017
_journal_issue 4
_journal_name_full 'Acta Crystallographica Section C'
_journal_page_first
;
;
_journal_paper_doi 10.1107/S2053229622002984
_journal_volume 78
_journal_year 2022
_chemical_formula_iupac 'C24 H26 N6 O3, C H Cl3'
_chemical_formula_moiety 'C24 H26 N6 O3, C H Cl3'
_chemical_formula_sum 'C25 H27 Cl3 N6 O3'
_chemical_formula_weight 565.87
_chemical_name_common 'Olmesartan chloroform monosolvate'
_chemical_name_systematic
;4-(2-Hydroxypropan-2-yl)-2-propyl-1-({4-[2-(1<i>H</i>-1,2,3,4-tetrazol-5-yl)phenyl]phenyl}methyl)-1<i>H</i>-imidazol-3-ium-5-carboxylate
chloroform monosolvate
;
_space_group_crystal_system monoclinic
_space_group_IT_number 14
_space_group_name_Hall '-P 2ybc'
_space_group_name_H-M_alt 'P 1 21/c 1'
_atom_sites_solution_hydrogens mixed
_atom_sites_solution_primary direct
_audit_creation_method
;
Olex2 1.2
(compiled 2018.05.29 svn.r3508 for OlexSys, GUI svn.r5506)
;
_cell_angle_alpha 90
_cell_angle_beta 91.5895(17)
_cell_angle_gamma 90
_cell_formula_units_Z 4
_cell_length_a 10.0422(2)
_cell_length_b 18.3553(4)
_cell_length_c 14.4134(3)
_cell_measurement_reflns_used 6973
_cell_measurement_temperature 100.00(10)
_cell_measurement_theta_max 72.0490
_cell_measurement_theta_min 3.9030
_cell_volume 2655.77(10)
_computing_cell_refinement
;
CrysAlis PRO (Agilent, 2012)
;
_computing_data_collection
;
CrysAlis PRO (Agilent, 2012)
;
_computing_data_reduction
;
CrysAlis PRO (Agilent, 2012)
;
_computing_molecular_graphics
;
OLEX2 (Dolomanov <i>et al.</i>,  2009)
;
_computing_publication_material
;
OLEX2 (Dolomanov <i>et al.</i>,  2009)
;
_computing_structure_refinement
;
SHELXL2016 (Sheldrick, 2015)
;
_computing_structure_solution
;
SHELXS (Sheldrick, 2008)
;
_diffrn_ambient_temperature 100.00(10)
_diffrn_detector_area_resol_mean 16.4335
_diffrn_measured_fraction_theta_full 0.997
_diffrn_measured_fraction_theta_max 0.970
_diffrn_measurement_device_type 'Agilent SuperNova Dual Source diffractometer with an Eos detector'
_diffrn_measurement_method '\w scans'
_diffrn_radiation_monochromator mirror
_diffrn_radiation_type CuK\a
_diffrn_radiation_wavelength 1.54184
_diffrn_reflns_av_R_equivalents 0.0179
_diffrn_reflns_av_unetI/netI 0.0230
_diffrn_reflns_limit_h_max 12
_diffrn_reflns_limit_h_min -12
_diffrn_reflns_limit_k_max 21
_diffrn_reflns_limit_k_min -22
_diffrn_reflns_limit_l_max 10
_diffrn_reflns_limit_l_min -17
_diffrn_reflns_number 10501
_diffrn_reflns_theta_full 67.684
_diffrn_reflns_theta_max 72.608
_diffrn_reflns_theta_min 3.900
_diffrn_source 'SuperNova (Cu) X-ray Source'
_exptl_absorpt_coefficient_mu 3.454
_exptl_absorpt_correction_T_max 1.00000
_exptl_absorpt_correction_T_min 0.50006
_exptl_absorpt_correction_type multi-scan
_exptl_absorpt_process_details
;
(CrysAlis PRO; Agilent, 2012)
;
_exptl_crystal_colour colourless
_exptl_crystal_density_diffrn 1.415
_exptl_crystal_description block
_exptl_crystal_F_000 1176
_exptl_crystal_size_max 0.1
_exptl_crystal_size_mid 0.05
_exptl_crystal_size_min 0.05
_refine_diff_density_max 0.988
_refine_diff_density_min -1.700
_refine_ls_extinction_method none
_refine_ls_goodness_of_fit_ref 1.066
_refine_ls_hydrogen_treatment mixed
_refine_ls_matrix_type full
_refine_ls_number_parameters 342
_refine_ls_number_reflns 5115
_refine_ls_number_restraints 0
_refine_ls_restrained_S_all 1.066
_refine_ls_R_factor_all 0.0702
_refine_ls_R_factor_gt 0.0675
_refine_ls_shift/su_max 0.002
_refine_ls_shift/su_mean 0.000
_refine_ls_structure_factor_coef Fsqd
_refine_ls_weighting_details 'w=1/[\s^2^(Fo^2^)+(0.0977P)^2^+6.8312P] where P=(Fo^2^+2Fc^2^)/3'
_refine_ls_weighting_scheme calc
_refine_ls_wR_factor_gt 0.1845
_refine_ls_wR_factor_ref 0.1871
_reflns_number_gt 4777
_reflns_number_total 5115
_reflns_threshold_expression 'I > 2\s(I)'
_cod_data_source_file dv3017sup1.cif
_cod_data_source_block Ol-Chl
_cod_original_cell_volume 2655.76(10)
_cod_database_code 2022587
_shelx_space_group_comment
;
The symmetry employed for this shelxl refinement is uniquely defined
by the following loop, which should always be used as a source of
symmetry information in preference to the above space-group names.
They are only intended as comments.
;

loop_
_space_group_symop_operation_xyz
'x, y, z'
'-x, y+1/2, -z+1/2'
'-x, -y, -z'
'x, -y-1/2, z-1/2'

loop_
_atom_site_type_symbol
_atom_site_label
_atom_site_fract_x
_atom_site_fract_y
_atom_site_fract_z
_atom_site_U_iso_or_equiv
_atom_site_adp_type
_atom_site_calc_flag
_atom_site_occupancy
_atom_site_disorder_assembly
_atom_site_disorder_group
Cl Cl1A 0.28099(10) 0.06796(5) 0.52320(7) 0.0396(3) Uani d 1 . .
Cl Cl2A 0.10358(12) -0.04080(5) 0.60011(8) 0.0496(3) Uani d 1 . .
Cl Cl3A 0.37726(19) -0.07611(10) 0.56808(10) 0.0915(7) Uani d 1 . .
O O3 -0.29097(18) -0.26688(11) 1.01341(12) 0.0137(4) Uani d 1 . .
O O2 -0.4933(2) -0.23652(13) 1.05854(14) 0.0208(5) Uani d 1 . .
N N5 -0.1938(2) -0.26884(11) 1.20243(14) 0.0073(4) Uani d 1 . .
N N6 -0.3003(2) -0.24327(12) 1.32647(14) 0.0079(4) Uani d 1 . .
H H6 -0.317211 -0.236275 1.383955 0.009 Uiso calc 1 . .
O O1 -0.59226(18) -0.17429(10) 1.19849(12) 0.0122(4) Uani d 1 . .
H H1 -0.569209 -0.190611 1.148471 0.018 Uiso calc 1 . .
N N1 0.2844(2) -0.04061(13) 1.21077(16) 0.0148(5) Uani d 1 . .
C C11 -0.0053(2) -0.22717(14) 1.10698(17) 0.0081(5) Uani d 1 . .
C C8 0.1482(2) -0.11352(14) 1.03501(17) 0.0101(5) Uani d 1 . .
N N2 0.2555(3) -0.01436(14) 1.29524(18) 0.0226(6) Uani d 1 . .
C C13 0.0249(2) -0.09943(15) 1.07418(18) 0.0121(5) Uani d 1 . .
H H13 -0.006348 -0.051809 1.076945 0.014 Uiso calc 1 . .
C C21 -0.5516(3) -0.17321(18) 1.35963(19) 0.0193(6) Uani d 1 . .
H H21A -0.499361 -0.129576 1.355796 0.029 Uiso calc 1 . .
H H21B -0.521486 -0.201338 1.412295 0.029 Uiso calc 1 . .
H H21C -0.643614 -0.160577 1.366340 0.029 Uiso calc 1 . .
C C15 -0.3250(2) -0.25149(13) 1.17412(17) 0.0075(5) Uani d 1 . .
N N4 0.2131(3) 0.06922(15) 1.1899(2) 0.0292(6) Uani d 1 . .
C C17 -0.1825(2) -0.26367(14) 1.29467(17) 0.0088(5) Uani d 1 . .
C C12 -0.0511(2) -0.15573(15) 1.10894(18) 0.0115(5) Uani d 1 . .
H H12 -0.133533 -0.145592 1.133810 0.014 Uiso calc 1 . .
C C14 -0.0833(2) -0.29108(14) 1.14417(17) 0.0086(5) Uani d 1 . .
H H14A -0.118544 -0.319504 1.092339 0.010 Uiso calc 1 . .
H H14B -0.023312 -0.322122 1.180266 0.010 Uiso calc 1 . .
C C9 0.1938(2) -0.18526(14) 1.03270(17) 0.0097(5) Uani d 1 . .
H H9 0.275005 -0.195655 1.006230 0.012 Uiso calc 1 . .
C C10 0.1188(2) -0.24140(14) 1.06961(17) 0.0092(5) Uani d 1 . .
H H10 0.151547 -0.288781 1.069382 0.011 Uiso calc 1 . .
C C18 -0.3735(2) -0.25189(14) 1.07371(17) 0.0096(5) Uani d 1 . .
C C16 -0.3912(2) -0.23504(13) 1.25354(17) 0.0076(5) Uani d 1 . .
C C5 0.2551(3) -0.05657(16) 0.8993(2) 0.0179(6) Uani d 1 . .
H H5 0.223703 -0.095532 0.863749 0.021 Uiso calc 1 . .
C C1 0.2780(3) 0.00507(15) 1.0463(2) 0.0139(5) Uani d 1 . .
C C6 0.2289(2) -0.05429(15) 0.99398(19) 0.0127(5) Uani d 1 . .
C C2 0.3498(3) 0.06026(16) 1.0033(2) 0.0195(6) Uani d 1 . .
H H2 0.381050 0.099744 1.037949 0.023 Uiso calc 1 . .
C C7 0.2576(3) 0.01094(15) 1.1470(2) 0.0157(6) Uani d 1 . .
C C22 -0.0603(2) -0.27585(15) 1.35346(18) 0.0128(5) Uani d 1 . .
H H22A -0.022742 -0.322929 1.338306 0.015 Uiso calc 1 . .
H H22B -0.084569 -0.277099 1.418108 0.015 Uiso calc 1 . .
C C19 -0.5364(2) -0.21767(14) 1.27189(18) 0.0102(5) Uani d 1 . .
N N3 0.2131(3) 0.05163(16) 1.2818(2) 0.0331(7) Uani d 1 . .
C C3 0.3748(3) 0.05656(17) 0.9093(2) 0.0237(7) Uani d 1 . .
H H3 0.423375 0.093200 0.881231 0.028 Uiso calc 1 . .
C C24 -0.0019(4) -0.14158(19) 1.3650(2) 0.0294(7) Uani d 1 . .
H H24A -0.077064 -0.129070 1.325544 0.044 Uiso calc 1 . .
H H24B 0.068539 -0.107152 1.356060 0.044 Uiso calc 1 . .
H H24C -0.027609 -0.140525 1.428630 0.044 Uiso calc 1 . .
C C23 0.0459(3) -0.21713(18) 1.34094(19) 0.0193(6) Uani d 1 . .
H H23A 0.123244 -0.228836 1.379919 0.023 Uiso calc 1 . .
H H23B 0.073368 -0.217486 1.276945 0.023 Uiso calc 1 . .
C C4 0.3273(3) -0.00168(18) 0.8573(2) 0.0233(7) Uani d 1 . .
H H4 0.343731 -0.004136 0.794222 0.028 Uiso calc 1 . .
C C20 -0.6108(3) -0.29033(17) 1.2774(3) 0.0263(7) Uani d 1 . .
H H20A -0.703313 -0.281314 1.287969 0.039 Uiso calc 1 . .
H H20B -0.573507 -0.318878 1.327471 0.039 Uiso calc 1 . .
H H20C -0.602219 -0.316351 1.220054 0.039 Uiso calc 1 . .
C C1A 0.2421(5) -0.0250(2) 0.5292(3) 0.0424(10) Uani d 1 . .
H H1AA 0.217894 -0.041464 0.466333 0.051 Uiso calc 1 . .
H H1A 0.316(4) -0.085(2) 1.203(2) 0.021(9) Uiso d 1 . .

loop_
_atom_site_aniso_label
_atom_site_aniso_U_11
_atom_site_aniso_U_22
_atom_site_aniso_U_33
_atom_site_aniso_U_12
_atom_site_aniso_U_13
_atom_site_aniso_U_23
Cl1A 0.0400(5) 0.0276(5) 0.0511(6) -0.0071(4) 0.0002(4) -0.0057(4)
Cl2A 0.0680(7) 0.0283(5) 0.0525(6) -0.0150(4) 0.0035(5) 0.0018(4)
Cl3A 0.1184(13) 0.0935(11) 0.0650(8) 0.0740(10) 0.0454(9) 0.0390(8)
O3 0.0108(9) 0.0235(10) 0.0067(9) -0.0006(7) -0.0013(7) 0.0000(7)
O2 0.0123(9) 0.0376(13) 0.0122(9) 0.0093(9) -0.0066(7) -0.0090(9)
N5 0.0047(9) 0.0101(10) 0.0069(10) 0.0000(7) -0.0017(7) 0.0003(8)
N6 0.0065(9) 0.0130(10) 0.0041(9) 0.0011(8) -0.0007(7) 0.0006(8)
O1 0.0116(8) 0.0171(9) 0.0077(8) 0.0063(7) -0.0031(7) 0.0000(7)
N1 0.0170(11) 0.0114(12) 0.0160(11) 0.0017(9) -0.0028(9) -0.0010(9)
C11 0.0059(11) 0.0124(12) 0.0059(11) 0.0000(9) -0.0027(8) -0.0003(9)
C8 0.0079(11) 0.0121(12) 0.0101(12) -0.0003(9) -0.0024(9) 0.0004(9)
N2 0.0316(14) 0.0185(13) 0.0177(12) 0.0040(11) -0.0017(10) -0.0045(10)
C13 0.0097(12) 0.0107(12) 0.0158(13) 0.0030(10) -0.0004(10) 0.0006(10)
C21 0.0164(13) 0.0313(16) 0.0100(12) 0.0113(12) -0.0013(10) 0.0001(12)
C15 0.0044(11) 0.0091(11) 0.0089(12) -0.0004(9) -0.0032(9) 0.0011(9)
N4 0.0448(17) 0.0152(13) 0.0273(15) 0.0097(12) -0.0027(12) -0.0021(11)
C17 0.0072(11) 0.0097(12) 0.0094(12) -0.0011(9) -0.0016(9) 0.0018(9)
C12 0.0071(11) 0.0157(13) 0.0119(12) 0.0023(10) 0.0009(9) -0.0004(10)
C14 0.0064(11) 0.0113(12) 0.0081(11) 0.0017(9) 0.0015(9) -0.0004(9)
C9 0.0059(11) 0.0150(13) 0.0080(11) 0.0013(9) -0.0022(8) -0.0013(9)
C10 0.0073(11) 0.0108(12) 0.0092(11) 0.0023(9) -0.0030(9) -0.0007(9)
C18 0.0106(12) 0.0099(12) 0.0082(12) -0.0010(9) -0.0035(9) -0.0008(9)
C16 0.0065(11) 0.0083(11) 0.0078(11) -0.0020(9) -0.0035(9) 0.0013(9)
C5 0.0161(13) 0.0175(14) 0.0204(14) 0.0022(11) 0.0036(11) 0.0028(11)
C1 0.0095(12) 0.0110(12) 0.0211(14) 0.0029(10) -0.0023(10) 0.0033(10)
C6 0.0076(11) 0.0116(12) 0.0188(13) 0.0027(9) 0.0010(10) 0.0030(10)
C2 0.0133(13) 0.0121(13) 0.0330(16) 0.0007(10) -0.0020(11) 0.0051(12)
C7 0.0149(13) 0.0108(13) 0.0210(14) -0.0007(10) -0.0046(11) -0.0003(10)
C22 0.0078(11) 0.0213(14) 0.0089(12) 0.0027(10) -0.0045(9) 0.0019(10)
C19 0.0063(11) 0.0129(12) 0.0114(12) 0.0021(9) -0.0005(9) 0.0040(10)
N3 0.0536(19) 0.0208(14) 0.0248(14) 0.0119(13) -0.0008(13) -0.0059(11)
C3 0.0143(13) 0.0187(15) 0.0384(18) 0.0015(11) 0.0076(12) 0.0133(13)
C24 0.0331(18) 0.0299(18) 0.0251(16) -0.0159(14) -0.0023(13) -0.0036(13)
C23 0.0084(12) 0.0385(18) 0.0107(13) -0.0072(12) -0.0049(10) 0.0036(12)
C4 0.0222(15) 0.0244(16) 0.0239(15) 0.0053(12) 0.0111(12) 0.0092(12)
C20 0.0095(13) 0.0173(15) 0.052(2) -0.0023(11) 0.0067(13) 0.0089(14)
C1A 0.073(3) 0.0260(19) 0.0281(19) -0.0014(19) -0.0005(18) -0.0012(15)

loop_
_atom_type_symbol
_atom_type_description
_atom_type_scat_dispersion_real
_atom_type_scat_dispersion_imag
_atom_type_scat_source
C C 0.0181 0.0091 'International Tables Vol C Tables 4.2.6.8 and 6.1.1.4'
H H 0.0000 0.0000 'International Tables Vol C Tables 4.2.6.8 and 6.1.1.4'
Cl Cl 0.3639 0.7018 'International Tables Vol C Tables 4.2.6.8 and 6.1.1.4'
N N 0.0311 0.0180 'International Tables Vol C Tables 4.2.6.8 and 6.1.1.4'
O O 0.0492 0.0322 'International Tables Vol C Tables 4.2.6.8 and 6.1.1.4'

loop_
_geom_angle_atom_site_label_1
_geom_angle_atom_site_label_2
_geom_angle_atom_site_label_3
_geom_angle_site_symmetry_1
_geom_angle_site_symmetry_3
_geom_angle
_geom_angle_publ_flag
C15 N5 C14 . . 127.9(2) ?
C17 N5 C15 . . 109.1(2) ?
C17 N5 C14 . . 123.0(2) ?
C17 N6 H6 . . 125.0 ?
C17 N6 C16 . . 110.0(2) ?
C16 N6 H6 . . 125.0 ?
C19 O1 H1 . . 109.5 ?
N2 N1 H1A . . 122(2) ?
C7 N1 N2 . . 108.9(2) ?
C7 N1 H1A . . 129(2) ?
C12 C11 C14 . . 123.2(2) ?
C12 C11 C10 . . 118.9(2) ?
C10 C11 C14 . . 117.8(2) ?
C13 C8 C6 . . 121.5(2) ?
C9 C8 C13 . . 118.6(2) ?
C9 C8 C6 . . 119.9(2) ?
N3 N2 N1 . . 106.1(2) ?
C8 C13 H13 . . 119.7 ?
C12 C13 C8 . . 120.7(2) ?
C12 C13 H13 . . 119.7 ?
H21A C21 H21B . . 109.5 ?
H21A C21 H21C . . 109.5 ?
H21B C21 H21C . . 109.5 ?
C19 C21 H21A . . 109.5 ?
C19 C21 H21B . . 109.5 ?
C19 C21 H21C . . 109.5 ?
N5 C15 C18 . . 123.4(2) ?
C16 C15 N5 . . 106.2(2) ?
C16 C15 C18 . . 130.4(2) ?
C7 N4 N3 . . 105.8(3) ?
N5 C17 C22 . . 127.0(2) ?
N6 C17 N5 . . 108.1(2) ?
N6 C17 C22 . . 124.9(2) ?
C11 C12 H12 . . 119.7 ?
C13 C12 C11 . . 120.7(2) ?
C13 C12 H12 . . 119.7 ?
N5 C14 C11 . . 113.1(2) ?
N5 C14 H14A . . 109.0 ?
N5 C14 H14B . . 109.0 ?
C11 C14 H14A . . 109.0 ?
C11 C14 H14B . . 109.0 ?
H14A C14 H14B . . 107.8 ?
C8 C9 H9 . . 119.7 ?
C10 C9 C8 . . 120.6(2) ?
C10 C9 H9 . . 119.7 ?
C11 C10 H10 . . 119.7 ?
C9 C10 C11 . . 120.5(2) ?
C9 C10 H10 . . 119.7 ?
O3 C18 O2 . . 125.7(2) ?
O3 C18 C15 . . 117.7(2) ?
O2 C18 C15 . . 116.7(2) ?
N6 C16 C19 . . 120.4(2) ?
C15 C16 N6 . . 106.6(2) ?
C15 C16 C19 . . 132.7(2) ?
C6 C5 H5 . . 119.4 ?
C4 C5 H5 . . 119.4 ?
C4 C5 C6 . . 121.2(3) ?
C6 C1 C7 . . 121.9(2) ?
C2 C1 C6 . . 120.0(3) ?
C2 C1 C7 . . 118.1(3) ?
C5 C6 C8 . . 119.0(2) ?
C5 C6 C1 . . 118.3(3) ?
C1 C6 C8 . . 122.6(2) ?
C1 C2 H2 . . 119.7 ?
C3 C2 C1 . . 120.5(3) ?
C3 C2 H2 . . 119.7 ?
N1 C7 C1 . . 126.3(3) ?
N4 C7 N1 . . 108.3(3) ?
N4 C7 C1 . . 125.3(3) ?
C17 C22 H22A . . 108.9 ?
C17 C22 H22B . . 108.9 ?
C17 C22 C23 . . 113.1(2) ?
H22A C22 H22B . . 107.8 ?
C23 C22 H22A . . 108.9 ?
C23 C22 H22B . . 108.9 ?
O1 C19 C21 . . 105.8(2) ?
O1 C19 C16 . . 110.3(2) ?
O1 C19 C20 . . 110.0(2) ?
C21 C19 C16 . . 112.1(2) ?
C21 C19 C20 . . 111.4(2) ?
C16 C19 C20 . . 107.3(2) ?
N2 N3 N4 . . 111.0(3) ?
C2 C3 H3 . . 120.1 ?
C4 C3 C2 . . 119.9(3) ?
C4 C3 H3 . . 120.1 ?
H24A C24 H24B . . 109.5 ?
H24A C24 H24C . . 109.5 ?
H24B C24 H24C . . 109.5 ?
C23 C24 H24A . . 109.5 ?
C23 C24 H24B . . 109.5 ?
C23 C24 H24C . . 109.5 ?
C22 C23 H23A . . 109.0 ?
C22 C23 H23B . . 109.0 ?
C24 C23 C22 . . 113.1(2) ?
C24 C23 H23A . . 109.0 ?
C24 C23 H23B . . 109.0 ?
H23A C23 H23B . . 107.8 ?
C5 C4 H4 . . 120.0 ?
C3 C4 C5 . . 120.1(3) ?
C3 C4 H4 . . 120.0 ?
C19 C20 H20A . . 109.5 ?
C19 C20 H20B . . 109.5 ?
C19 C20 H20C . . 109.5 ?
H20A C20 H20B . . 109.5 ?
H20A C20 H20C . . 109.5 ?
H20B C20 H20C . . 109.5 ?
Cl1A C1A Cl2A . . 111.6(2) ?
Cl1A C1A H1AA . . 107.7 ?
Cl2A C1A H1AA . . 107.7 ?
Cl3A C1A Cl1A . . 111.7(3) ?
Cl3A C1A Cl2A . . 110.2(2) ?
Cl3A C1A H1AA . . 107.7 ?

loop_
_geom_bond_atom_site_label_1
_geom_bond_atom_site_label_2
_geom_bond_site_symmetry_2
_geom_bond_distance
_geom_bond_publ_flag
Cl1A C1A . 1.753(4) ?
Cl2A C1A . 1.772(5) ?
Cl3A C1A . 1.730(5) ?
O3 C18 . 1.248(3) ?
O2 C18 . 1.249(3) ?
N5 C15 . 1.405(3) ?
N5 C17 . 1.335(3) ?
N5 C14 . 1.468(3) ?
N6 H6 . 0.8600 ?
N6 C17 . 1.334(3) ?
N6 C16 . 1.381(3) ?
O1 H1 . 0.8200 ?
O1 C19 . 1.426(3) ?
N1 N2 . 1.348(4) ?
N1 C7 . 1.342(4) ?
N1 H1A . 0.88(4) ?
C11 C12 . 1.390(4) ?
C11 C14 . 1.517(3) ?
C11 C10 . 1.396(3) ?
C8 C13 . 1.399(4) ?
C8 C9 . 1.395(4) ?
C8 C6 . 1.488(4) ?
N2 N3 . 1.297(4) ?
C13 H13 . 0.9300 ?
C13 C12 . 1.387(4) ?
C21 H21A . 0.9600 ?
C21 H21B . 0.9600 ?
C21 H21C . 0.9600 ?
C21 C19 . 1.516(4) ?
C15 C18 . 1.514(3) ?
C15 C16 . 1.373(4) ?
N4 C7 . 1.320(4) ?
N4 N3 . 1.364(4) ?
C17 C22 . 1.489(3) ?
C12 H12 . 0.9300 ?
C14 H14A . 0.9700 ?
C14 H14B . 0.9700 ?
C9 H9 . 0.9300 ?
C9 C10 . 1.391(4) ?
C10 H10 . 0.9300 ?
C16 C19 . 1.524(3) ?
C5 H5 . 0.9300 ?
C5 C6 . 1.397(4) ?
C5 C4 . 1.389(4) ?
C1 C6 . 1.407(4) ?
C1 C2 . 1.399(4) ?
C1 C7 . 1.474(4) ?
C2 H2 . 0.9300 ?
C2 C3 . 1.386(5) ?
C22 H22A . 0.9700 ?
C22 H22B . 0.9700 ?
C22 C23 . 1.530(4) ?
C19 C20 . 1.532(4) ?
C3 H3 . 0.9300 ?
C3 C4 . 1.382(5) ?
C24 H24A . 0.9600 ?
C24 H24B . 0.9600 ?
C24 H24C . 0.9600 ?
C24 C23 . 1.511(5) ?
C23 H23A . 0.9700 ?
C23 H23B . 0.9700 ?
C4 H4 . 0.9300 ?
C20 H20A . 0.9600 ?
C20 H20B . 0.9600 ?
C20 H20C . 0.9600 ?
C1A H1AA . 0.9800 ?

_cod_database_fobs_code 2022587
